data_2210285
loop_
_publ_author_name
'Jun Wan'
'Yue-Qin Yu'
'Zheng-Zhong Peng'
'Sai Bi'
'Shu-Sheng Zhang'

_publ_section_title
;
 3-(Benzotriazol-1-yl)-1-<i>p</i>-tolylpropan-1-one
;
_journal_coeditor_code HK2099
_journal_issue 9
_journal_name_full 'Acta Crystallographica Section E'
_journal_page_first o3712
_journal_page_last o3713
_journal_paper_doi 10.1107/S160053680603025X
_journal_volume 62
_journal_year 2006
_chemical_formula_iupac 'C16 H15 N3 O'
_chemical_formula_moiety 'C16 H15 N3 O'
_chemical_formula_sum 'C16 H15 N3 O'
_chemical_formula_weight 265.31
_chemical_name_systematic
;
3-(Benzotriazol-1-yl)-1-p-tolylpropan-1-one
;
_space_group_IT_number 4
_symmetry_cell_setting monoclinic
_symmetry_space_group_name_Hall 'P 2yb'
_symmetry_space_group_name_H-M 'P 1 21 1'
_atom_sites_solution_hydrogens geom
_atom_sites_solution_primary direct
_atom_sites_solution_secondary difmap
_audit_creation_method SHELXL-97
_cell_angle_alpha 90.00
_cell_angle_beta 117.309(5)
_cell_angle_gamma 90.00
_cell_formula_units_Z 2
_cell_length_a 11.565(4)
_cell_length_b 5.7481(18)
_cell_length_c 11.666(4)
_cell_measurement_reflns_used 735
_cell_measurement_temperature 294(2)
_cell_measurement_theta_max 19.5
_cell_measurement_theta_min 3.4
_cell_volume 689.1(4)
_computing_cell_refinement 'SAINT (Siemens, 1996)'
_computing_data_collection 'SMART (Siemens, 1996)'
_computing_data_reduction SAINT
_computing_molecular_graphics 'SHELXTL (Siemens, 1996)'
_computing_publication_material 'SHELXTL, PARST (Nardelli, 1995) and PLATON (Spek, 2003)'
_computing_structure_refinement 'SHELXL97 (Sheldrick, 1997)'
_computing_structure_solution 'SHELXS97 (Sheldrick, 1997)'
_diffrn_ambient_temperature 294(2)
_diffrn_detector_area_resol_mean 8.33
_diffrn_measured_fraction_theta_full 0.987
_diffrn_measured_fraction_theta_max 0.987
_diffrn_measurement_device_type 'Siemens SMART 1000 CCD area-detector'
_diffrn_measurement_method \w
_diffrn_radiation_monochromator graphite
_diffrn_radiation_source 'fine-focus sealed tube'
_diffrn_radiation_type MoK\a
_diffrn_radiation_wavelength 0.71073
_diffrn_reflns_av_R_equivalents 0.0284
_diffrn_reflns_av_sigmaI/netI 0.0359
_diffrn_reflns_limit_h_max 13
_diffrn_reflns_limit_h_min -14
_diffrn_reflns_limit_k_max 6
_diffrn_reflns_limit_k_min -7
_diffrn_reflns_limit_l_max 11
_diffrn_reflns_limit_l_min -14
_diffrn_reflns_number 3769
_diffrn_reflns_theta_full 26.07
_diffrn_reflns_theta_max 26.07
_diffrn_reflns_theta_min 1.96
_diffrn_standards_number 0
_exptl_absorpt_coefficient_mu 0.083
_exptl_absorpt_correction_T_max 0.9934
_exptl_absorpt_correction_T_min 0.9622
_exptl_absorpt_correction_type multi-scan
_exptl_absorpt_process_details '(SADABS; Sheldrick, 1996)'
_exptl_crystal_colour colorless
_exptl_crystal_density_diffrn 1.279
_exptl_crystal_density_method 'not measured'
_exptl_crystal_description needle
_exptl_crystal_F_000 280
_exptl_crystal_size_max 0.47
_exptl_crystal_size_mid 0.11
_exptl_crystal_size_min 0.08
_refine_diff_density_max 0.187
_refine_diff_density_min -0.112
_refine_ls_extinction_method none
_refine_ls_goodness_of_fit_ref 1.034
_refine_ls_hydrogen_treatment constr
_refine_ls_matrix_type full
_refine_ls_number_parameters 181
_refine_ls_number_reflns 1492
_refine_ls_number_restraints 1
_refine_ls_restrained_S_all 1.034
_refine_ls_R_factor_all 0.0839
_refine_ls_R_factor_gt 0.0553
_refine_ls_shift/su_max 0.020
_refine_ls_shift/su_mean 0.003
_refine_ls_structure_factor_coef Fsqd
_refine_ls_weighting_details 'calc w=1/[\s^2^(Fo^2^)+(0.0589P)^2^+0.1105P] where P=(Fo^2^+2Fc^2^)/3'
_refine_ls_weighting_scheme calc
_refine_ls_wR_factor_gt 0.1221
_refine_ls_wR_factor_ref 0.1378
_reflns_number_gt 1031
_reflns_number_total 1492
_reflns_threshold_expression I>2\s(I)
_cod_data_source_file hk2099.cif
_cod_data_source_block I
_cod_original_sg_symbol_H-M 'P 21'
_cod_database_code 2210285
_cod_database_fobs_code 2210285

loop_
_symmetry_equiv_pos_as_xyz
'x, y, z'
'-x, y+1/2, -z'

loop_
_atom_site_type_symbol
_atom_site_label
_atom_site_fract_x
_atom_site_fract_y
_atom_site_fract_z
_atom_site_U_iso_or_equiv
_atom_site_adp_type
_atom_site_calc_flag
_atom_site_refinement_flags
_atom_site_occupancy
O O1 0.7827(3) 0.2083(8) -0.1156(3) 0.1000(13) Uani d . 1
N N1 0.3740(4) 0.4690(7) -0.3124(5) 0.0876(13) Uani d . 1
N N2 0.4561(4) 0.3445(7) -0.2126(4) 0.0834(12) Uani d . 1
N N3 0.4778(3) 0.1449(6) -0.2598(4) 0.0686(10) Uani d . 1
C C1 0.7787(4) 0.3857(9) 0.1790(4) 0.0674(11) Uani d . 1
H H1A 0.7201 0.2784 0.1824 0.081 Uiso calc R 1
C C2 0.8339(4) 0.5445(9) 0.2745(4) 0.0688(12) Uani d . 1
H H2A 0.8119 0.5433 0.3418 0.083 Uiso calc R 1
C C3 0.9220(4) 0.7091(8) 0.2756(4) 0.0682(12) Uani d . 1
C C4 0.9554(4) 0.7010(9) 0.1753(4) 0.0783(14) Uani d . 1
H H4A 1.0164 0.8050 0.1741 0.094 Uiso calc R 1
C C5 0.8987(4) 0.5401(9) 0.0781(4) 0.0776(14) Uani d . 1
H H5A 0.9216 0.5382 0.0114 0.093 Uiso calc R 1
C C6 0.8077(4) 0.3798(8) 0.0768(4) 0.0644(11) Uani d . 1
C C7 0.7486(4) 0.2147(9) -0.0307(4) 0.0710(12) Uani d . 1
C C8 0.6443(4) 0.0513(9) -0.0374(4) 0.0753(12) Uani d . 1
H H8A 0.6849 -0.0796 0.0195 0.090 Uiso calc R 1
H H8B 0.5901 0.1312 -0.0066 0.090 Uiso calc R 1
C C9 0.5603(4) -0.0379(9) -0.1703(4) 0.0743(12) Uani d . 1
H H9A 0.6152 -0.1051 -0.2043 0.089 Uiso calc R 1
H H9B 0.5049 -0.1605 -0.1659 0.089 Uiso calc R 1
C C10 0.3427(4) 0.3503(7) -0.4240(5) 0.0665(11) Uani d . 1
C C11 0.4102(4) 0.1389(8) -0.3905(4) 0.0593(10) Uani d . 1
C C12 0.3990(4) -0.0241(8) -0.4837(4) 0.0669(11) Uani d . 1
H H12A 0.4440 -0.1644 -0.4615 0.080 Uiso calc R 1
C C13 0.3196(4) 0.0316(9) -0.6074(5) 0.0760(13) Uani d . 1
H H13A 0.3110 -0.0729 -0.6717 0.091 Uiso calc R 1
C C14 0.2504(4) 0.2381(10) -0.6429(5) 0.0822(14) Uani d . 1
H H14A 0.1956 0.2666 -0.7297 0.099 Uiso calc R 1
C C15 0.2607(4) 0.4011(9) -0.5532(5) 0.0778(13) Uani d . 1
H H15A 0.2148 0.5404 -0.5774 0.093 Uiso calc R 1
C C16 0.9804(5) 0.8843(11) 0.3802(4) 0.0994(17) Uani d . 1
H H26A 0.9470 0.8623 0.4411 0.149 Uiso calc R 1
H H26B 0.9586 1.0377 0.3440 0.149 Uiso calc R 1
H H26C 1.0732 0.8663 0.4230 0.149 Uiso calc R 1

loop_
_atom_site_aniso_label
_atom_site_aniso_U_11
_atom_site_aniso_U_22
_atom_site_aniso_U_33
_atom_site_aniso_U_12
_atom_site_aniso_U_13
_atom_site_aniso_U_23
O1 0.100(2) 0.139(3) 0.084(2) -0.030(3) 0.0616(18) -0.024(2)
N1 0.087(3) 0.054(2) 0.127(4) 0.000(2) 0.054(3) -0.021(3)
N2 0.085(3) 0.062(2) 0.103(3) -0.001(2) 0.042(2) -0.018(2)
N3 0.068(2) 0.053(2) 0.092(3) -0.0047(19) 0.042(2) -0.016(2)
C1 0.061(2) 0.079(3) 0.066(3) 0.001(2) 0.033(2) 0.010(3)
C2 0.061(2) 0.091(3) 0.063(2) 0.003(3) 0.036(2) -0.001(3)
C3 0.062(2) 0.070(3) 0.058(2) 0.010(2) 0.015(2) -0.003(2)
C4 0.070(3) 0.091(4) 0.077(3) -0.017(3) 0.036(2) -0.006(3)
C5 0.070(3) 0.100(4) 0.071(3) -0.012(3) 0.039(2) 0.004(3)
C6 0.055(2) 0.080(3) 0.061(2) 0.000(2) 0.0286(19) 0.005(2)
C7 0.060(2) 0.085(3) 0.069(3) 0.003(3) 0.031(2) 0.002(3)
C8 0.078(3) 0.069(3) 0.081(3) -0.006(3) 0.038(2) -0.002(3)
C9 0.071(3) 0.063(3) 0.084(3) 0.001(3) 0.031(2) 0.000(3)
C10 0.060(2) 0.047(2) 0.096(3) 0.001(2) 0.040(2) -0.002(3)
C11 0.048(2) 0.060(3) 0.070(3) -0.011(2) 0.028(2) -0.003(2)
C12 0.066(2) 0.055(2) 0.087(3) -0.001(2) 0.042(2) 0.000(3)
C13 0.079(3) 0.077(4) 0.074(3) -0.011(3) 0.037(3) -0.005(3)
C14 0.073(3) 0.076(3) 0.097(3) -0.015(3) 0.038(3) 0.008(3)
C15 0.061(3) 0.061(3) 0.107(4) 0.003(2) 0.034(3) 0.019(3)
C16 0.097(4) 0.094(4) 0.106(4) 0.000(4) 0.045(3) -0.013(3)

loop_
_atom_type_symbol
_atom_type_description
_atom_type_scat_dispersion_real
_atom_type_scat_dispersion_imag
_atom_type_scat_source
C C 0.0033 0.0000 'International Tables Vol C Tables 4.2.6.8 and 6.1.1.4'
H H 0.0000 0.0000 'International Tables Vol C Tables 4.2.6.8 and 6.1.1.4'
N N 0.0061 0.0000 'International Tables Vol C Tables 4.2.6.8 and 6.1.1.4'
O O 0.0106 0.0000 'International Tables Vol C Tables 4.2.6.8 and 6.1.1.4'

loop_
_geom_angle_atom_site_label_1
_geom_angle_atom_site_label_2
_geom_angle_atom_site_label_3
_geom_angle
N2 N1 C10 109.8(4)
N1 N2 N3 107.1(4)
N2 N3 C11 111.2(4)
N2 N3 C9 119.8(4)
C11 N3 C9 128.8(4)
C2 C1 C6 121.2(4)
C2 C1 H1A 119.4
C6 C1 H1A 119.4
C1 C2 C3 122.4(4)
C1 C2 H2A 118.8
C3 C2 H2A 118.8
C2 C3 C4 117.1(4)
C2 C3 C16 121.8(4)
C4 C3 C16 121.1(5)
C5 C4 C3 120.3(4)
C5 C4 H4A 119.8
C3 C4 H4A 119.8
C4 C5 C6 121.7(4)
C4 C5 H5A 119.1
C6 C5 H5A 119.1
C1 C6 C5 117.1(4)
C1 C6 C7 123.5(4)
C5 C6 C7 119.3(4)
O1 C7 C6 121.0(4)
O1 C7 C8 119.2(4)
C6 C7 C8 119.8(4)
C9 C8 C7 113.2(4)
C9 C8 H8A 108.9
C7 C8 H8A 108.9
C9 C8 H8B 108.9
C7 C8 H8B 108.9
H8A C8 H8B 107.8
N3 C9 C8 113.0(4)
N3 C9 H9A 109.0
C8 C9 H9A 109.0
N3 C9 H9B 109.0
C8 C9 H9B 109.0
H9A C9 H9B 107.8
N1 C10 C15 132.7(4)
N1 C10 C11 107.3(4)
C15 C10 C11 120.0(4)
N3 C11 C12 133.8(4)
N3 C11 C10 104.6(4)
C12 C11 C10 121.6(4)
C13 C12 C11 116.7(5)
C13 C12 H12A 121.6
C11 C12 H12A 121.6
C12 C13 C14 122.8(5)
C12 C13 H13A 118.6
C14 C13 H13A 118.6
C15 C14 C13 121.5(5)
C15 C14 H14A 119.3
C13 C14 H14A 119.3
C14 C15 C10 117.4(5)
C14 C15 H15A 121.3
C10 C15 H15A 121.3
C3 C16 H26A 109.5
C3 C16 H26B 109.5
H26A C16 H26B 109.5
C3 C16 H26C 109.5
H26A C16 H26C 109.5
H26B C16 H26C 109.5

loop_
_geom_bond_atom_site_label_1
_geom_bond_atom_site_label_2
_geom_bond_distance
O1 C7 1.223(5)
N1 N2 1.325(5)
N1 C10 1.364(5)
N2 N3 1.345(5)
N3 C11 1.357(5)
N3 C9 1.480(6)
C1 C2 1.352(6)
C1 C6 1.380(5)
C1 H1A 0.9300
C2 C3 1.386(6)
C2 H2A 0.9300
C3 C4 1.391(6)
C3 C16 1.484(6)
C4 C5 1.375(6)
C4 H4A 0.9300
C5 C6 1.394(6)
C5 H5A 0.9300
C6 C7 1.467(6)
C7 C8 1.502(6)
C8 C9 1.493(6)
C8 H8A 0.9700
C8 H8B 0.9700
C9 H9A 0.9700
C9 H9B 0.9700
C10 C15 1.394(6)
C10 C11 1.399(6)
C11 C12 1.396(6)
C12 C13 1.346(6)
C12 H12A 0.9300
C13 C14 1.385(7)
C13 H13A 0.9300
C14 C15 1.369(7)
C14 H14A 0.9300
C15 H15A 0.9300
C16 H26A 0.9600
C16 H26B 0.9600
C16 H26C 0.9600

loop_
_geom_hbond_atom_site_label_D
_geom_hbond_atom_site_label_H
_geom_hbond_atom_site_label_A
_geom_hbond_site_symmetry_A
_geom_hbond_distance_DH
_geom_hbond_distance_HA
_geom_hbond_distance_DA
_geom_hbond_angle_DHA
_geom_hbond_publ_flag
C2 H2A Cg1 2_655 0.93 2.86 3.428 121 yes
C8 H8A Cg2 1_545 0.97 2.99 3.930 165 yes
C12 H12A Cg3 2_644 0.93 2.86 3.534 130 yes
C13 H13A O1 2_644 0.93 2.54 3.435(5) 161 yes

loop_
_geom_torsion_atom_site_label_1
_geom_torsion_atom_site_label_2
_geom_torsion_atom_site_label_3
_geom_torsion_atom_site_label_4
_geom_torsion
C10 N1 N2 N3 -0.1(5)
N1 N2 N3 C11 0.1(5)
N1 N2 N3 C9 -176.4(3)
C6 C1 C2 C3 -0.1(7)
C1 C2 C3 C4 -1.9(6)
C1 C2 C3 C16 179.2(4)
C2 C3 C4 C5 2.2(7)
C16 C3 C4 C5 -178.9(4)
C3 C4 C5 C6 -0.6(7)
C2 C1 C6 C5 1.7(6)
C2 C1 C6 C7 -178.7(4)
C4 C5 C6 C1 -1.4(7)
C4 C5 C6 C7 179.0(4)
C1 C6 C7 O1 -176.0(5)
C5 C6 C7 O1 3.6(7)
C1 C6 C7 C8 4.2(6)
C5 C6 C7 C8 -176.2(4)
O1 C7 C8 C9 -21.7(6)
C6 C7 C8 C9 158.0(4)
N2 N3 C9 C8 -18.4(5)
C11 N3 C9 C8 165.8(4)
C7 C8 C9 N3 -67.9(5)
N2 N1 C10 C15 179.0(5)
N2 N1 C10 C11 0.0(5)
N2 N3 C11 C12 -179.9(4)
C9 N3 C11 C12 -3.8(7)
N2 N3 C11 C10 -0.2(4)
C9 N3 C11 C10 176.0(4)
N1 C10 C11 N3 0.1(4)
C15 C10 C11 N3 -179.1(4)
N1 C10 C11 C12 179.9(4)
C15 C10 C11 C12 0.7(6)
N3 C11 C12 C13 179.5(4)
C10 C11 C12 C13 -0.3(6)
C11 C12 C13 C14 -0.7(6)
C12 C13 C14 C15 1.3(7)
C13 C14 C15 C10 -0.7(6)
N1 C10 C15 C14 -179.2(4)
C11 C10 C15 C14 -0.2(6)

loop_
_cod_related_entry_id
_cod_related_entry_database
_cod_related_entry_code
1 ChemSpider 21127475
